data_4026075
loop_
_publ_author_name
'Roman A. Valiulin'
'Teresa M. Arisco'
'Andrei G. Kutateladze'

_publ_contact_author_address
;Department of Chemistry and Biochemistry
University of Denver
FW Olin Hall, 202
2190 E. Iliff Ave
Denver, CO 80208
;
_publ_contact_author_email akutatel.edu
_publ_contact_author_fax 303-871-2254
_publ_contact_author_name 'Andrei Kutateladze'
_publ_contact_author_phone 303-871-2995
_publ_section_title
;
 Double-Tandem [4\p+2\p].[2\p+2\p].[4\p+2\p].[2\p+2\p] Synthetic Sequence
 with Photoprotolytic Oxametathesis and Photoepoxidation in the Chromone
 Series
;
_journal_name_full 'Journal of Organic Chemistry'
_journal_page_first 1319
_journal_page_last 1332
_journal_paper_doi 10.1021/jo102221q
_journal_volume 76
_journal_year 2011
_chemical_formula_moiety 'C25 H21 N O3'
_chemical_formula_sum 'C25 H21 N O3'
_chemical_formula_weight 383.44
_chemical_name_common none
_chemical_name_systematic
;
1R(S), 2S(R), 11S(R), 12R(S), 16R(S)-
16-benzoyl-9-cyano-3-oxaheptacyclo
[10.2.2.1^2,5^.1^8,11^.0^2,11^.0^4,9^.0^17,18^]
octadec-13-ene-10-one
;
_space_group_IT_number 14
_symmetry_cell_setting monoclinic
_symmetry_space_group_name_Hall '-P 2yn'
_symmetry_space_group_name_H-M 'P 1 21/n 1'
_atom_sites_solution_hydrogens geom
_atom_sites_solution_primary direct
_atom_sites_solution_secondary difmap
_audit_creation_method SHELXL-97
_cell_angle_alpha 90.00
_cell_angle_beta 101.509(4)
_cell_angle_gamma 90.00
_cell_formula_units_Z 8
_cell_length_a 14.9807(10)
_cell_length_b 16.1595(11)
_cell_length_c 15.3173(10)
_cell_measurement_reflns_used 9996
_cell_measurement_temperature 296(2)
_cell_measurement_theta_max 27.52
_cell_measurement_theta_min 2.47
_cell_volume 3633.5(4)
_computing_cell_refinement 'Bruker SAINT'
_computing_data_collection 'Bruker APEX2'
_computing_data_reduction 'Bruker SAINT'
_computing_molecular_graphics 'Bruker SHELXTL'
_computing_publication_material 'Bruker SHELXTL'
_computing_structure_refinement 'SHELXL-97 (Sheldrick, 2008)'
_computing_structure_solution 'SHELXS-97 (Sheldrick, 2008)'
_diffrn_ambient_temperature 296(2)
_diffrn_detector_area_resol_mean 8.33
_diffrn_measured_fraction_theta_full 0.987
_diffrn_measured_fraction_theta_max 0.987
_diffrn_measurement_device_type 'Bruker D8 APEX II Diffractometer'
_diffrn_measurement_method '\f and \w scans'
_diffrn_radiation_monochromator graphite
_diffrn_radiation_source 'fine-focus sealed tube'
_diffrn_radiation_type MoK\a
_diffrn_radiation_wavelength 0.71073
_diffrn_reflns_av_R_equivalents 0.0595
_diffrn_reflns_av_sigmaI/netI 0.0471
_diffrn_reflns_limit_h_max 19
_diffrn_reflns_limit_h_min -19
_diffrn_reflns_limit_k_max 20
_diffrn_reflns_limit_k_min -20
_diffrn_reflns_limit_l_max 19
_diffrn_reflns_limit_l_min -18
_diffrn_reflns_number 41516
_diffrn_reflns_theta_full 27.63
_diffrn_reflns_theta_max 27.63
_diffrn_reflns_theta_min 1.74
_exptl_absorpt_coefficient_mu 0.092
_exptl_absorpt_correction_type none
_exptl_crystal_colour colourless
_exptl_crystal_density_diffrn 1.409
_exptl_crystal_description prism/parallelepiped
_exptl_crystal_F_000 1632
_exptl_crystal_size_max 0.66
_exptl_crystal_size_mid 0.45
_exptl_crystal_size_min 0.28
_refine_diff_density_max 0.506
_refine_diff_density_min -0.241
_refine_diff_density_rms 0.058
_refine_ls_extinction_method none
_refine_ls_goodness_of_fit_ref 1.028
_refine_ls_matrix_type full
_refine_ls_number_parameters 523
_refine_ls_number_reflns 8332
_refine_ls_number_restraints 0
_refine_ls_restrained_S_all 1.028
_refine_ls_R_factor_all 0.0685
_refine_ls_R_factor_gt 0.0480
_refine_ls_shift/su_max 0.000
_refine_ls_shift/su_mean 0.000
_refine_ls_structure_factor_coef Fsqd
_refine_ls_weighting_details 'calc w=1/[\s^2^(Fo^2^)+(0.0741P)^2^+1.7819P] where P=(Fo^2^+2Fc^2^)/3'
_refine_ls_weighting_scheme calc
_refine_ls_wR_factor_gt 0.1229
_refine_ls_wR_factor_ref 0.1419
_reflns_number_gt 6333
_reflns_number_total 8332
_reflns_threshold_expression >2sigma(I)
_cod_data_source_file jo102221q_si_006.cif
_cod_data_source_block cychr_vpk_0m
_cod_original_sg_symbol_H-M 'P 1 21/n 1 '
_cod_database_code 4026075

loop_
_symmetry_equiv_pos_as_xyz
'x, y, z'
'-x+1/2, y+1/2, -z+1/2'
'-x, -y, -z'
'x-1/2, -y-1/2, z-1/2'

loop_
_atom_site_label
_atom_site_type_symbol
_atom_site_fract_x
_atom_site_fract_y
_atom_site_fract_z
_atom_site_U_iso_or_equiv
_atom_site_adp_type
_atom_site_occupancy
_atom_site_symmetry_multiplicity
_atom_site_calc_flag
_atom_site_refinement_flags
O4 O 0.60422(9) 0.42661(8) -0.08018(11) 0.0364(3) Uani 1 1 d .
O2 O 0.54261(9) 0.43998(7) 0.44531(9) 0.0273(3) Uani 1 1 d .
O3 O 0.44663(8) 0.12351(7) 0.51108(8) 0.0238(3) Uani 1 1 d .
O5 O 0.54842(8) 0.09818(7) -0.07303(8) 0.0217(3) Uani 1 1 d .
O1 O 0.53944(8) 0.19480(7) 0.71255(8) 0.0211(3) Uani 1 1 d .
O6 O 0.77588(8) 0.11371(7) -0.00160(8) 0.0198(2) Uani 1 1 d .
N1 N 0.43631(11) -0.06335(10) 0.63784(12) 0.0320(4) Uani 1 1 d .
N2 N 0.59887(10) -0.11726(9) -0.04735(11) 0.0267(3) Uani 1 1 d .
C35 C 0.32248(13) 0.42708(12) -0.08874(13) 0.0305(4) Uani 1 1 d .
H35 H 0.2913 0.4750 -0.0794 0.037 Uiso 1 1 calc R
C36 C 0.27508(13) 0.35445(12) -0.11225(13) 0.0295(4) Uani 1 1 d .
H36 H 0.2120 0.3535 -0.1192 0.035 Uiso 1 1 calc R
C34 C 0.41632(13) 0.42865(12) -0.07902(13) 0.0282(4) Uani 1 1 d .
H34 H 0.4477 0.4781 -0.0650 0.034 Uiso 1 1 calc R
C45 C 0.32179(12) 0.28279(12) -0.12556(12) 0.0279(4) Uani 1 1 d .
H45 H 0.2896 0.2343 -0.1427 0.033 Uiso 1 1 calc R
C10 C 0.43355(12) 0.38546(11) 0.17981(12) 0.0260(4) Uani 1 1 d .
H10 H 0.4247 0.4266 0.1365 0.031 Uiso 1 1 calc R
C11 C 0.41589(12) 0.30332(12) 0.15568(12) 0.0257(4) Uani 1 1 d .
H11 H 0.3962 0.2894 0.0960 0.031 Uiso 1 1 calc R
C24 C 0.42760(12) 0.24207(11) 0.22047(12) 0.0253(4) Uani 1 1 d .
H24 H 0.4164 0.1871 0.2041 0.030 Uiso 1 1 calc R
C14 C 0.70830(12) 0.02598(11) 0.78135(12) 0.0253(4) Uani 1 1 d .
H14A H 0.6781 -0.0086 0.8184 0.030 Uiso 1 1 calc R
H14B H 0.7717 0.0314 0.8106 0.030 Uiso 1 1 calc R
C46 C 0.41595(12) 0.28304(11) -0.11350(12) 0.0252(4) Uani 1 1 d .
H46 H 0.4469 0.2345 -0.1209 0.030 Uiso 1 1 calc R
C42 C 0.74136(12) 0.31044(10) 0.11714(12) 0.0250(4) Uani 1 1 d .
H42 H 0.7801 0.3424 0.1589 0.030 Uiso 1 1 calc R
C32 C 0.56646(12) 0.36068(11) -0.07473(12) 0.0249(4) Uani 1 1 d .
C9 C 0.46430(12) 0.40576(11) 0.26838(12) 0.0245(4) Uani 1 1 d .
H9 H 0.4773 0.4607 0.2842 0.029 Uiso 1 1 calc R
C25 C 0.45593(12) 0.26268(11) 0.30961(12) 0.0245(4) Uani 1 1 d .
H25 H 0.4614 0.2216 0.3529 0.029 Uiso 1 1 calc R
C13 C 0.70221(12) -0.01542(11) 0.68964(12) 0.0245(4) Uani 1 1 d .
H13A H 0.7628 -0.0213 0.6770 0.029 Uiso 1 1 calc R
H13B H 0.6759 -0.0702 0.6903 0.029 Uiso 1 1 calc R
C44 C 0.72273(11) 0.28933(10) -0.04411(12) 0.0237(4) Uani 1 1 d .
H44A H 0.7404 0.2564 -0.0909 0.028 Uiso 1 1 calc R
H44B H 0.7378 0.3466 -0.0532 0.028 Uiso 1 1 calc R
C33 C 0.46430(12) 0.35646(11) -0.09013(12) 0.0240(4) Uani 1 1 d .
C43 C 0.65228(12) 0.30634(10) 0.11446(12) 0.0237(4) Uani 1 1 d .
H43 H 0.6239 0.3360 0.1533 0.028 Uiso 1 1 calc R
C50 C 0.79344(12) -0.02803(10) 0.19266(12) 0.0236(4) Uani 1 1 d .
H50A H 0.8298 -0.0214 0.2522 0.028 Uiso 1 1 calc R
H50B H 0.8112 -0.0795 0.1683 0.028 Uiso 1 1 calc R
C49 C 0.69169(12) -0.03192(10) 0.19757(12) 0.0236(4) Uani 1 1 d .
H49A H 0.6690 -0.0877 0.1847 0.028 Uiso 1 1 calc R
H49B H 0.6842 -0.0176 0.2572 0.028 Uiso 1 1 calc R
C1 C 0.48551(12) -0.00956(11) 0.63701(12) 0.0233(4) Uani 1 1 d .
C18 C 0.52618(12) 0.34475(10) 0.59643(12) 0.0226(4) Uani 1 1 d .
H18A H 0.5265 0.4046 0.5916 0.027 Uiso 1 1 calc R
H18B H 0.4739 0.3288 0.6212 0.027 Uiso 1 1 calc R
C41 C 0.77532(11) 0.25964(10) 0.04756(12) 0.0219(4) Uani 1 1 d .
H41 H 0.8412 0.2658 0.0527 0.026 Uiso 1 1 calc R
C8 C 0.47623(11) 0.34467(10) 0.33484(12) 0.0220(4) Uani 1 1 d .
C7 C 0.51366(11) 0.36981(10) 0.42938(12) 0.0219(3) Uani 1 1 d .
C15 C 0.66375(11) 0.11128(10) 0.77121(12) 0.0218(3) Uani 1 1 d .
H15 H 0.6733 0.1389 0.8293 0.026 Uiso 1 1 calc R
C31 C 0.61901(11) 0.28111(10) -0.04896(12) 0.0217(3) Uani 1 1 d .
H31 H 0.5956 0.2393 -0.0940 0.026 Uiso 1 1 calc R
C21 C 0.68694(11) 0.29792(10) 0.53405(12) 0.0215(3) Uani 1 1 d .
H21 H 0.7316 0.3042 0.5002 0.026 Uiso 1 1 calc R
C20 C 0.69327(11) 0.33280(10) 0.61347(12) 0.0218(3) Uani 1 1 d .
H20 H 0.7426 0.3655 0.6392 0.026 Uiso 1 1 calc R
C23 C 0.56215(12) 0.10909(10) 0.73017(11) 0.0216(3) Uani 1 1 d .
H23 H 0.5267 0.0846 0.7709 0.026 Uiso 1 1 calc R
C19 C 0.61464(11) 0.31569(10) 0.65937(11) 0.0215(3) Uani 1 1 d .
H19 H 0.6231 0.3429 0.7176 0.026 Uiso 1 1 calc R
C26 C 0.62512(11) -0.05719(10) -0.01106(11) 0.0208(3) Uani 1 1 d .
C38 C 0.81182(11) 0.04397(10) 0.13432(11) 0.0208(3) Uani 1 1 d .
H38 H 0.8776 0.0501 0.1382 0.025 Uiso 1 1 calc R
C2 C 0.54863(11) 0.05963(10) 0.63855(11) 0.0208(3) Uani 1 1 d .
C6 C 0.51801(11) 0.30594(10) 0.50274(11) 0.0206(3) Uani 1 1 d .
H6 H 0.4623 0.2726 0.4899 0.025 Uiso 1 1 calc R
C12 C 0.64364(11) 0.03670(10) 0.61743(12) 0.0205(3) Uani 1 1 d .
H12 H 0.6358 0.0085 0.5598 0.025 Uiso 1 1 calc R
C30 C 0.60059(11) 0.24967(10) 0.04337(11) 0.0200(3) Uani 1 1 d .
H30 H 0.5354 0.2482 0.0442 0.024 Uiso 1 1 calc R
C16 C 0.69540(11) 0.16777(10) 0.70324(11) 0.0199(3) Uani 1 1 d .
H16 H 0.7531 0.1971 0.7234 0.024 Uiso 1 1 calc R
C39 C 0.77052(11) 0.12718(10) 0.15354(11) 0.0199(3) Uani 1 1 d .
H39 H 0.8052 0.1596 0.2030 0.024 Uiso 1 1 calc R
C48 C 0.63763(11) 0.02796(10) 0.13060(11) 0.0198(3) Uani 1 1 d .
H48 H 0.5723 0.0212 0.1287 0.024 Uiso 1 1 calc R
C40 C 0.74955(11) 0.17013(10) 0.06102(11) 0.0197(3) Uani 1 1 d .
C5 C 0.60178(11) 0.24722(10) 0.50271(11) 0.0196(3) Uani 1 1 d .
H5A H 0.6004 0.2231 0.4438 0.024 Uiso 1 1 calc R
C17 C 0.68237(11) 0.12411(10) 0.61063(11) 0.0196(3) Uani 1 1 d .
H17 H 0.7340 0.1280 0.5803 0.023 Uiso 1 1 calc R
C37 C 0.76430(11) 0.03416(10) 0.03728(11) 0.0196(3) Uani 1 1 d .
H37 H 0.7911 -0.0106 0.0077 0.023 Uiso 1 1 calc R
C47 C 0.66561(11) 0.11853(10) 0.15019(11) 0.0194(3) Uani 1 1 d .
H47 H 0.6425 0.1450 0.1988 0.023 Uiso 1 1 calc R
C27 C 0.65815(11) 0.01913(10) 0.03466(11) 0.0193(3) Uani 1 1 d .
C3 C 0.51771(11) 0.12344(10) 0.56354(11) 0.0193(3) Uani 1 1 d .
C22 C 0.61017(11) 0.22200(10) 0.66773(11) 0.0192(3) Uani 1 1 d .
C4 C 0.59881(11) 0.18084(10) 0.57268(11) 0.0188(3) Uani 1 1 d .
C29 C 0.64389(11) 0.16419(10) 0.05766(11) 0.0185(3) Uani 1 1 d .
C28 C 0.60737(11) 0.09640(10) -0.00676(11) 0.0180(3) Uani 1 1 d .

loop_
_atom_site_aniso_label
_atom_site_aniso_U_11
_atom_site_aniso_U_22
_atom_site_aniso_U_33
_atom_site_aniso_U_23
_atom_site_aniso_U_13
_atom_site_aniso_U_12
O4 0.0308(7) 0.0171(6) 0.0614(10) 0.0079(6) 0.0094(7) 0.0011(5)
O2 0.0321(7) 0.0160(6) 0.0324(7) -0.0005(5) 0.0033(5) -0.0040(5)
O3 0.0207(6) 0.0183(6) 0.0306(7) -0.0026(5) 0.0007(5) -0.0004(5)
O5 0.0209(6) 0.0196(6) 0.0233(6) 0.0007(5) 0.0010(5) -0.0007(5)
O1 0.0233(6) 0.0150(6) 0.0254(6) 0.0004(5) 0.0057(5) -0.0004(4)
O6 0.0196(6) 0.0142(5) 0.0256(6) -0.0004(4) 0.0044(5) 0.0002(4)
N1 0.0316(8) 0.0232(8) 0.0426(10) -0.0036(7) 0.0107(7) -0.0074(7)
N2 0.0265(8) 0.0198(7) 0.0339(9) -0.0033(6) 0.0058(6) -0.0017(6)
C35 0.0317(10) 0.0279(10) 0.0319(10) 0.0055(8) 0.0062(8) 0.0126(8)
C36 0.0232(9) 0.0358(10) 0.0289(10) 0.0090(8) 0.0038(7) 0.0062(8)
C34 0.0306(9) 0.0210(9) 0.0313(10) 0.0036(7) 0.0022(8) 0.0044(7)
C45 0.0262(9) 0.0281(9) 0.0280(10) 0.0065(7) 0.0022(7) 0.0004(7)
C10 0.0218(8) 0.0263(9) 0.0291(9) 0.0062(7) 0.0031(7) 0.0029(7)
C11 0.0208(8) 0.0301(9) 0.0254(9) -0.0013(7) 0.0024(7) 0.0022(7)
C24 0.0230(8) 0.0207(8) 0.0299(10) -0.0031(7) -0.0002(7) 0.0010(7)
C14 0.0257(9) 0.0204(8) 0.0280(9) 0.0041(7) 0.0013(7) 0.0009(7)
C46 0.0265(9) 0.0216(9) 0.0269(9) 0.0047(7) 0.0036(7) 0.0040(7)
C42 0.0273(9) 0.0140(8) 0.0312(10) -0.0034(7) -0.0001(7) -0.0017(7)
C32 0.0267(9) 0.0179(8) 0.0296(9) 0.0027(7) 0.0047(7) 0.0017(7)
C9 0.0223(8) 0.0190(8) 0.0313(10) 0.0028(7) 0.0031(7) 0.0007(7)
C25 0.0235(8) 0.0187(8) 0.0294(9) 0.0018(7) 0.0009(7) 0.0005(7)
C13 0.0248(9) 0.0164(8) 0.0312(10) 0.0016(7) 0.0029(7) 0.0012(7)
C44 0.0235(8) 0.0158(8) 0.0324(10) 0.0016(7) 0.0067(7) 0.0000(6)
C33 0.0256(9) 0.0198(8) 0.0257(9) 0.0046(7) 0.0032(7) 0.0044(7)
C43 0.0278(9) 0.0134(8) 0.0292(9) -0.0022(7) 0.0045(7) 0.0018(6)
C50 0.0247(9) 0.0190(8) 0.0251(9) 0.0010(7) -0.0002(7) 0.0040(7)
C49 0.0257(9) 0.0181(8) 0.0259(9) 0.0027(7) 0.0026(7) 0.0001(7)
C1 0.0250(8) 0.0184(8) 0.0262(9) -0.0001(7) 0.0046(7) 0.0011(7)
C18 0.0247(8) 0.0163(8) 0.0267(9) -0.0015(7) 0.0050(7) 0.0014(6)
C41 0.0196(8) 0.0141(8) 0.0310(9) -0.0004(7) 0.0027(7) -0.0021(6)
C8 0.0202(8) 0.0187(8) 0.0261(9) 0.0018(7) 0.0022(7) 0.0008(6)
C7 0.0202(8) 0.0167(8) 0.0283(9) 0.0000(7) 0.0038(7) 0.0012(6)
C15 0.0245(8) 0.0177(8) 0.0222(8) -0.0004(6) 0.0020(7) -0.0012(6)
C31 0.0223(8) 0.0155(8) 0.0269(9) 0.0013(6) 0.0038(7) 0.0012(6)
C21 0.0199(8) 0.0156(8) 0.0287(9) 0.0030(7) 0.0042(7) -0.0004(6)
C20 0.0205(8) 0.0134(7) 0.0296(9) 0.0004(6) 0.0004(7) -0.0028(6)
C23 0.0249(8) 0.0160(8) 0.0239(9) 0.0000(6) 0.0045(7) -0.0009(6)
C19 0.0241(8) 0.0148(8) 0.0248(9) -0.0033(6) 0.0030(7) -0.0010(6)
C26 0.0185(8) 0.0188(8) 0.0242(9) 0.0008(7) 0.0023(6) 0.0003(6)
C38 0.0176(8) 0.0168(8) 0.0260(9) -0.0005(6) 0.0000(7) 0.0006(6)
C2 0.0194(8) 0.0160(8) 0.0259(9) 0.0001(6) 0.0020(7) -0.0019(6)
C6 0.0194(8) 0.0151(8) 0.0264(9) 0.0001(6) 0.0021(7) -0.0005(6)
C12 0.0201(8) 0.0148(8) 0.0260(9) -0.0014(6) 0.0035(7) -0.0006(6)
C30 0.0197(8) 0.0153(8) 0.0242(9) -0.0003(6) 0.0026(6) 0.0015(6)
C16 0.0198(8) 0.0154(7) 0.0230(8) -0.0003(6) 0.0004(6) -0.0012(6)
C39 0.0200(8) 0.0158(8) 0.0218(8) -0.0023(6) -0.0006(6) 0.0001(6)
C48 0.0190(8) 0.0169(8) 0.0226(8) 0.0003(6) 0.0023(6) 0.0002(6)
C40 0.0182(8) 0.0144(8) 0.0256(9) -0.0026(6) 0.0023(6) 0.0001(6)
C5 0.0191(8) 0.0155(8) 0.0232(8) -0.0004(6) 0.0018(6) 0.0004(6)
C17 0.0188(8) 0.0157(8) 0.0230(8) -0.0002(6) 0.0013(6) -0.0003(6)
C37 0.0187(8) 0.0136(7) 0.0260(9) 0.0006(6) 0.0035(6) 0.0011(6)
C47 0.0208(8) 0.0156(8) 0.0208(8) -0.0010(6) 0.0019(6) 0.0002(6)
C27 0.0203(8) 0.0142(7) 0.0221(8) -0.0004(6) 0.0014(6) -0.0003(6)
C3 0.0199(8) 0.0138(7) 0.0241(8) -0.0038(6) 0.0040(7) 0.0006(6)
C22 0.0191(8) 0.0166(8) 0.0213(8) -0.0017(6) 0.0029(6) -0.0026(6)
C4 0.0189(8) 0.0152(7) 0.0217(8) -0.0012(6) 0.0022(6) -0.0013(6)
C29 0.0186(8) 0.0134(7) 0.0228(8) 0.0003(6) 0.0022(6) 0.0005(6)
C28 0.0159(7) 0.0157(7) 0.0229(8) 0.0009(6) 0.0051(6) -0.0010(6)

loop_
_atom_type_symbol
_atom_type_description
_atom_type_scat_dispersion_real
_atom_type_scat_dispersion_imag
_atom_type_scat_source
C C 0.0033 0.0016 'International Tables Vol C Tables 4.2.6.8 and 6.1.1.4'
H H 0.0000 0.0000 'International Tables Vol C Tables 4.2.6.8 and 6.1.1.4'
N N 0.0061 0.0033 'International Tables Vol C Tables 4.2.6.8 and 6.1.1.4'
O O 0.0106 0.0060 'International Tables Vol C Tables 4.2.6.8 and 6.1.1.4'

loop_
_geom_angle_atom_site_label_1
_geom_angle_atom_site_label_2
_geom_angle_atom_site_label_3
_geom_angle
C23 O1 C22 102.37(12)
C40 O6 C37 102.63(12)
C34 C35 C36 120.11(17)
C34 C35 H35 119.9
C36 C35 H35 119.9
C35 C36 C45 119.92(17)
C35 C36 H36 120.0
C45 C36 H36 120.0
C35 C34 C33 120.49(18)
C35 C34 H34 119.8
C33 C34 H34 119.8
C46 C45 C36 120.48(18)
C46 C45 H45 119.8
C36 C45 H45 119.8
C9 C10 C11 119.76(17)
C9 C10 H10 120.1
C11 C10 H10 120.1
C10 C11 C24 120.08(17)
C10 C11 H11 120.0
C24 C11 H11 120.0
C11 C24 C25 120.19(17)
C11 C24 H24 119.9
C25 C24 H24 119.9
C15 C14 C13 110.73(14)
C15 C14 H14A 109.5
C13 C14 H14A 109.5
C15 C14 H14B 109.5
C13 C14 H14B 109.5
H14A C14 H14B 108.1
C45 C46 C33 119.86(17)
C45 C46 H46 120.1
C33 C46 H46 120.1
C43 C42 C41 115.37(15)
C43 C42 H42 122.3
C41 C42 H42 122.3
O4 C32 C33 120.12(16)
O4 C32 C31 122.37(16)
C33 C32 C31 117.47(14)
C10 C9 C8 120.95(17)
C10 C9 H9 119.5
C8 C9 H9 119.5
C24 C25 C8 120.47(17)
C24 C25 H25 119.8
C8 C25 H25 119.8
C12 C13 C14 110.05(14)
C12 C13 H13A 109.7
C14 C13 H13A 109.7
C12 C13 H13B 109.7
C14 C13 H13B 109.7
H13A C13 H13B 108.2
C41 C44 C31 110.05(14)
C41 C44 H44A 109.7
C31 C44 H44A 109.7
C41 C44 H44B 109.7
C31 C44 H44B 109.7
H44A C44 H44B 108.2
C46 C33 C34 119.10(17)
C46 C33 C32 122.53(16)
C34 C33 C32 118.36(16)
C42 C43 C30 114.79(16)
C42 C43 H43 122.6
C30 C43 H43 122.6
C38 C50 C49 110.82(13)
C38 C50 H50A 109.5
C49 C50 H50A 109.5
C38 C50 H50B 109.5
C49 C50 H50B 109.5
H50A C50 H50B 108.1
C48 C49 C50 109.86(14)
C48 C49 H49A 109.7
C50 C49 H49A 109.7
C48 C49 H49B 109.7
C50 C49 H49B 109.7
H49A C49 H49B 108.2
N1 C1 C2 178.43(19)
C19 C18 C6 110.73(13)
C19 C18 H18A 109.5
C6 C18 H18A 109.5
C19 C18 H18B 109.5
C6 C18 H18B 109.5
H18A C18 H18B 108.1
C42 C41 C40 106.88(14)
C42 C41 C44 106.86(14)
C40 C41 C44 108.76(14)
C42 C41 H41 111.4
C40 C41 H41 111.4
C44 C41 H41 111.4
C25 C8 C9 118.51(16)
C25 C8 C7 122.86(15)
C9 C8 C7 118.58(15)
O2 C7 C8 119.57(16)
O2 C7 C6 121.50(16)
C8 C7 C6 118.88(14)
C23 C15 C14 113.62(14)
C23 C15 C16 98.78(13)
C14 C15 C16 114.82(14)
C23 C15 H15 109.7
C14 C15 H15 109.7
C16 C15 H15 109.7
C32 C31 C44 113.80(14)
C32 C31 C30 109.35(14)
C44 C31 C30 109.77(13)
C32 C31 H31 107.9
C44 C31 H31 107.9
C30 C31 H31 107.9
C20 C21 C5 115.01(15)
C20 C21 H21 122.5
C5 C21 H21 122.5
C21 C20 C19 115.38(15)
C21 C20 H20 122.3
C19 C20 H20 122.3
O1 C23 C15 103.52(13)
O1 C23 C2 109.52(13)
C15 C23 C2 108.40(13)
O1 C23 H23 111.7
C15 C23 H23 111.7
C2 C23 H23 111.7
C20 C19 C22 105.80(13)
C20 C19 C18 107.71(14)
C22 C19 C18 107.92(13)
C20 C19 H19 111.7
C22 C19 H19 111.7
C18 C19 H19 111.7
N2 C26 C27 179.8(2)
C37 C38 C50 112.86(13)
C37 C38 C39 98.67(13)
C50 C38 C39 115.44(14)
C37 C38 H38 109.8
C50 C38 H38 109.8
C39 C38 H38 109.8
C1 C2 C3 113.69(14)
C1 C2 C12 115.30(14)
C3 C2 C12 98.88(13)
C1 C2 C23 111.49(14)
C3 C2 C23 106.69(13)
C12 C2 C23 109.87(13)
C7 C6 C18 113.24(14)
C7 C6 C5 109.05(13)
C18 C6 C5 109.21(13)
C7 C6 H6 108.4
C18 C6 H6 108.4
C5 C6 H6 108.4
C13 C12 C17 112.75(14)
C13 C12 C2 113.39(14)
C17 C12 C2 99.63(12)
C13 C12 H12 110.2
C17 C12 H12 110.2
C2 C12 H12 110.2
C43 C30 C29 107.66(13)
C43 C30 C31 107.12(13)
C29 C30 C31 105.97(13)
C43 C30 H30 111.9
C29 C30 H30 111.9
C31 C30 H30 111.9
C15 C16 C22 103.30(13)
C15 C16 C17 110.45(13)
C22 C16 C17 89.53(12)
C15 C16 H16 116.6
C22 C16 H16 116.6
C17 C16 H16 116.6
C38 C39 C40 103.46(13)
C38 C39 C47 110.84(13)
C40 C39 C47 89.49(12)
C38 C39 H39 116.5
C40 C39 H39 116.5
C47 C39 H39 116.5
C49 C48 C47 112.76(13)
C49 C48 C27 113.39(13)
C47 C48 C27 99.96(13)
C49 C48 H48 110.1
C47 C48 H48 110.1
C27 C48 H48 110.1
O6 C40 C41 113.73(14)
O6 C40 C39 107.07(12)
C41 C40 C39 122.55(14)
O6 C40 C29 110.35(12)
C41 C40 C29 109.49(13)
C39 C40 C29 91.24(12)
C21 C5 C4 107.43(13)
C21 C5 C6 107.20(13)
C4 C5 C6 106.81(13)
C21 C5 H5A 111.7
C4 C5 H5A 111.7
C6 C5 H5A 111.7
C12 C17 C16 109.50(14)
C12 C17 C4 106.14(13)
C16 C17 C4 91.06(12)
C12 C17 H17 115.7
C16 C17 H17 115.7
C4 C17 H17 115.7
O6 C37 C38 103.82(13)
O6 C37 C27 109.01(12)
C38 C37 C27 107.99(13)
O6 C37 H37 111.9
C38 C37 H37 111.9
C27 C37 H37 111.9
C48 C47 C39 108.90(13)
C48 C47 C29 105.76(13)
C39 C47 C29 90.77(12)
C48 C47 H47 116.1
C39 C47 H47 116.1
C29 C47 H47 116.1
C26 C27 C28 113.47(13)
C26 C27 C48 114.64(14)
C28 C27 C48 98.05(12)
C26 C27 C37 112.41(13)
C28 C27 C37 107.18(12)
C48 C27 C37 110.03(13)
O3 C3 C4 130.61(15)
O3 C3 C2 126.41(15)
C4 C3 C2 102.96(13)
O1 C22 C19 113.10(13)
O1 C22 C16 106.97(13)
C19 C22 C16 122.91(13)
O1 C22 C4 110.88(12)
C19 C22 C4 109.88(13)
C16 C22 C4 90.86(12)
C3 C4 C5 120.15(14)
C3 C4 C17 104.07(13)
C5 C4 C17 122.66(14)
C3 C4 C22 106.30(13)
C5 C4 C22 109.83(13)
C17 C4 C22 88.47(12)
C28 C29 C30 118.56(14)
C28 C29 C47 103.44(12)
C30 C29 C47 124.08(14)
C28 C29 C40 107.31(13)
C30 C29 C40 110.22(13)
C47 C29 C40 88.47(12)
O5 C28 C29 130.17(15)
O5 C28 C27 126.01(15)
C29 C28 C27 103.69(13)

loop_
_geom_bond_atom_site_label_1
_geom_bond_atom_site_label_2
_geom_bond_distance
O4 C32 1.217(2)
O2 C7 1.221(2)
O3 C3 1.199(2)
O5 C28 1.206(2)
O1 C23 1.439(2)
O1 C22 1.4413(19)
O6 C40 1.4345(19)
O6 C37 1.4418(19)
N1 C1 1.141(2)
N2 C26 1.148(2)
C35 C34 1.384(3)
C35 C36 1.382(3)
C35 H35 0.9300
C36 C45 1.389(3)
C36 H36 0.9300
C34 C33 1.398(2)
C34 H34 0.9300
C45 C46 1.386(3)
C45 H45 0.9300
C10 C9 1.382(3)
C10 C11 1.389(3)
C10 H10 0.9300
C11 C24 1.388(3)
C11 H11 0.9300
C24 C25 1.387(3)
C24 H24 0.9300
C14 C15 1.526(2)
C14 C13 1.542(3)
C14 H14A 0.9700
C14 H14B 0.9700
C46 C33 1.399(3)
C46 H46 0.9300
C42 C43 1.329(3)
C42 C41 1.512(2)
C42 H42 0.9300
C32 C33 1.503(2)
C32 C31 1.518(2)
C9 C8 1.403(2)
C9 H9 0.9300
C25 C8 1.397(2)
C25 H25 0.9300
C13 C12 1.522(2)
C13 H13A 0.9700
C13 H13B 0.9700
C44 C41 1.543(2)
C44 C31 1.546(2)
C44 H44A 0.9700
C44 H44B 0.9700
C43 C30 1.512(2)
C43 H43 0.9300
C50 C38 1.525(2)
C50 C49 1.542(2)
C50 H50A 0.9700
C50 H50B 0.9700
C49 C48 1.521(2)
C49 H49A 0.9700
C49 H49B 0.9700
C1 C2 1.462(2)
C18 C19 1.548(2)
C18 C6 1.548(2)
C18 H18A 0.9700
C18 H18B 0.9700
C41 C40 1.522(2)
C41 H41 0.9800
C8 C7 1.501(2)
C7 C6 1.518(2)
C15 C23 1.527(2)
C15 C16 1.529(2)
C15 H15 0.9800
C31 C30 1.578(2)
C31 H31 0.9800
C21 C20 1.327(2)
C21 C5 1.511(2)
C21 H21 0.9300
C20 C19 1.513(2)
C20 H20 0.9300
C23 C2 1.592(2)
C23 H23 0.9800
C19 C22 1.522(2)
C19 H19 0.9800
C26 C27 1.455(2)
C38 C37 1.523(2)
C38 C39 1.533(2)
C38 H38 0.9800
C2 C3 1.545(2)
C2 C12 1.566(2)
C6 C5 1.573(2)
C6 H6 0.9800
C12 C17 1.539(2)
C12 H12 0.9800
C30 C29 1.523(2)
C30 H30 0.9800
C16 C22 1.555(2)
C16 C17 1.561(2)
C16 H16 0.9800
C39 C40 1.553(2)
C39 C47 1.568(2)
C39 H39 0.9800
C48 C47 1.536(2)
C48 C27 1.567(2)
C48 H48 0.9800
C40 C29 1.576(2)
C5 C4 1.523(2)
C5 H5A 0.9800
C17 C4 1.567(2)
C17 H17 0.9800
C37 C27 1.601(2)
C37 H37 0.9800
C47 C29 1.573(2)
C47 H47 0.9800
C27 C28 1.532(2)
C3 C4 1.513(2)
C22 C4 1.579(2)
C29 C28 1.503(2)
